data_7017579
loop_
_publ_author_name
'Caputo, Christopher B.'
'Geier, Stephen J.'
'Ouyang, Eva Y.'
'Kreitner, Christoph'
'Stephan, Douglas W.'

_publ_section_title
;
 Chloro- and phenoxy-phosphines in frustrated Lewis pair additions to
 alkynes.
;
_journal_issue 1
_journal_name_full 'Dalton transactions (Cambridge, England : 2003)'
_journal_page_first 237
_journal_page_last 242
_journal_paper_doi 10.1039/c1dt11196e
_journal_volume 41
_journal_year 2012
_chemical_formula_sum 'C68 H69 B F15 O3 P'
_chemical_formula_weight 1261.01
_chemical_name_systematic
;
?
;
_space_group_IT_number 14
_symmetry_cell_setting monoclinic
_symmetry_space_group_name_Hall '-P 2yn'
_symmetry_space_group_name_H-M 'P 1 21/n 1'
_atom_sites_solution_hydrogens geom
_atom_sites_solution_primary direct
_atom_sites_solution_secondary difmap
_audit_creation_method SHELXL-97
_cell_angle_alpha 90.00
_cell_angle_beta 104.511(2)
_cell_angle_gamma 90.00
_cell_formula_units_Z 4
_cell_length_a 15.2876(6)
_cell_length_b 17.8123(7)
_cell_length_c 26.9165(12)
_cell_measurement_temperature 150(2)
_cell_measurement_theta_max 0.7456
_cell_measurement_theta_min 0.6387
_cell_volume 7095.7(5)
_computing_structure_refinement 'SHELXL-97 (Sheldrick, 1997)'
_computing_structure_solution 'SHELXS-97 (Sheldrick, 1990)'
_diffrn_ambient_temperature 150(2)
_diffrn_measured_fraction_theta_full 0.994
_diffrn_measured_fraction_theta_max 0.994
_diffrn_radiation_monochromator graphite
_diffrn_radiation_source 'fine-focus sealed tube'
_diffrn_radiation_type MoK\a
_diffrn_radiation_wavelength 0.71073
_diffrn_reflns_av_R_equivalents 0.0870
_diffrn_reflns_av_sigmaI/netI 0.0962
_diffrn_reflns_limit_h_max 17
_diffrn_reflns_limit_h_min -19
_diffrn_reflns_limit_k_max 23
_diffrn_reflns_limit_k_min -20
_diffrn_reflns_limit_l_max 35
_diffrn_reflns_limit_l_min -33
_diffrn_reflns_number 115062
_diffrn_reflns_theta_full 27.54
_diffrn_reflns_theta_max 27.54
_diffrn_reflns_theta_min 1.74
_exptl_absorpt_coefficient_mu 0.119
_exptl_absorpt_correction_T_max 0.9882
_exptl_absorpt_correction_T_min 0.9766
_exptl_absorpt_correction_type multi-scan
_exptl_absorpt_process_details SADABS
_exptl_crystal_colour colourless
_exptl_crystal_density_diffrn 1.180
_exptl_crystal_density_method 'not measured'
_exptl_crystal_F_000 2624
_exptl_crystal_size_max 0.20
_exptl_crystal_size_mid 0.20
_exptl_crystal_size_min 0.10
_platon_squeeze_details
; The unit cell contains 0.5 hexane molecules which
have been treated as a diffuse contribution to the overall scattering
without specific atom positions by SQUEEZE/PLATON.

Refinement of F^2^ against ALL reflections. The weighted R-factor wR and
goodness of fit S are based on F^2^, conventional R-factors R are based
on F, with F set to zero for negative F^2^. The threshold expression of
F^2^ > 2sigma(F^2^) is used only for calculating R-factors(gt) etc. and is
not relevant to the choice of reflections for refinement. R-factors based
on F^2^ are statistically about twice as large as those based on F, and R-
factors based on ALL data will be even larger.
;
_refine_diff_density_max 0.724
_refine_diff_density_min -0.462
_refine_diff_density_rms 0.063
_refine_ls_extinction_method none
_refine_ls_goodness_of_fit_ref 1.051
_refine_ls_hydrogen_treatment constr
_refine_ls_matrix_type full
_refine_ls_number_parameters 787
_refine_ls_number_reflns 16272
_refine_ls_number_restraints 0
_refine_ls_restrained_S_all 1.051
_refine_ls_R_factor_all 0.1355
_refine_ls_R_factor_gt 0.0708
_refine_ls_shift/su_max 0.002
_refine_ls_shift/su_mean 0.000
_refine_ls_structure_factor_coef Fsqd
_refine_ls_weighting_details 'calc w=1/[\s^2^(Fo^2^)+(0.1037P)^2^+0.0000P] where P=(Fo^2^+2Fc^2^)/3'
_refine_ls_weighting_scheme calc
_refine_ls_wR_factor_gt 0.1822
_refine_ls_wR_factor_ref 0.2030
_reflns_number_gt 8842
_reflns_number_total 16272
_reflns_threshold_expression >2sigma(I)
_cod_data_source_file c1dt11196e.txt
_cod_data_source_block sadp
_cod_depositor_comments
;
The following automatic conversions were performed:

'_symmetry_cell_setting' value 'Monoclinic' changed to 'monoclinic'
according to /home/saulius/struct/CIF-dictionaries/cif_core.dic
dictionary named 'cif_core.dic' version 2.4.1 from 2010-06-29.

Automatic conversion script
Id: cif_fix_values 1715 2011-07-08 13:25:40Z adriana 
;
_cod_original_sg_symbol_H-M P2(1)/n
_cod_database_code 7017579

loop_
_symmetry_equiv_pos_as_xyz
'x, y, z'
'-x+1/2, y+1/2, -z+1/2'
'-x, -y, -z'
'x-1/2, -y-1/2, z-1/2'

loop_
_atom_site_label
_atom_site_type_symbol
_atom_site_fract_x
_atom_site_fract_y
_atom_site_fract_z
_atom_site_U_iso_or_equiv
_atom_site_adp_type
_atom_site_occupancy
_atom_site_symmetry_multiplicity
_atom_site_calc_flag
_atom_site_refinement_flags
_atom_site_disorder_assembly
_atom_site_disorder_group
C1 C 0.87033(17) 0.76546(14) 0.19146(10) 0.0226(6) Uani 1 1 d . . .
H1A H 0.8699 0.8166 0.1813 0.027 Uiso 1 1 calc R . .
C2 C 0.81119(17) 0.72037(14) 0.15950(10) 0.0235(6) Uani 1 1 d . . .
C3 C 0.79051(19) 0.63992(15) 0.16887(11) 0.0300(7) Uani 1 1 d . . .
C4 C 0.8272(2) 0.58200(16) 0.14602(12) 0.0416(8) Uani 1 1 d . . .
H4A H 0.8663 0.5929 0.1245 0.050 Uiso 1 1 calc R . .
C5 C 0.8063(3) 0.50778(18) 0.15482(15) 0.0551(10) Uani 1 1 d . . .
H5A H 0.8317 0.4678 0.1397 0.066 Uiso 1 1 calc R . .
C6 C 0.7484(3) 0.4928(2) 0.18567(15) 0.0625(11) Uani 1 1 d . . .
H6A H 0.7345 0.4422 0.1918 0.075 Uiso 1 1 calc R . .
C7 C 0.7115(3) 0.5490(2) 0.20716(13) 0.0528(10) Uani 1 1 d . . .
H7A H 0.6709 0.5377 0.2277 0.063 Uiso 1 1 calc R . .
C8 C 0.7323(2) 0.62278(17) 0.19962(11) 0.0396(8) Uani 1 1 d . . .
H8A H 0.7069 0.6620 0.2154 0.048 Uiso 1 1 calc R . .
C9 C 0.72178(17) 0.89012(14) 0.05608(10) 0.0231(6) Uani 1 1 d . . .
C10 C 0.7296(2) 0.96650(15) 0.06820(11) 0.0317(7) Uani 1 1 d . . .
C11 C 0.6901(2) 1.01444(16) 0.02770(11) 0.0362(7) Uani 1 1 d . . .
H11A H 0.6944 1.0669 0.0340 0.043 Uiso 1 1 calc R . .
C12 C 0.64503(18) 0.99065(15) -0.02123(11) 0.0280(6) Uani 1 1 d . A .
C13 C 0.64150(19) 0.91453(16) -0.03050(11) 0.0333(7) Uani 1 1 d . . .
H13A H 0.6125 0.8963 -0.0637 0.040 Uiso 1 1 calc R . .
C14 C 0.67986(18) 0.86413(15) 0.00810(11) 0.0292(7) Uani 1 1 d . . .
H14A H 0.6771 0.8117 0.0013 0.035 Uiso 1 1 calc R . .
C15 C 0.7759(2) 0.99713(16) 0.12167(12) 0.0461(9) Uani 1 1 d . . .
C16 C 0.8775(2) 0.9796(2) 0.13346(13) 0.0580(10) Uani 1 1 d . . .
H16A H 0.8862 0.9252 0.1321 0.087 Uiso 1 1 calc R . .
H16B H 0.9073 0.9981 0.1678 0.087 Uiso 1 1 calc R . .
H16C H 0.9037 1.0043 0.1080 0.087 Uiso 1 1 calc R . .
C17 C 0.7630(4) 1.08218(19) 0.12450(15) 0.0828(15) Uani 1 1 d . . .
H17A H 0.6984 1.0938 0.1169 0.124 Uiso 1 1 calc R . .
H17B H 0.7896 1.1071 0.0993 0.124 Uiso 1 1 calc R . .
H17C H 0.7928 1.1001 0.1590 0.124 Uiso 1 1 calc R . .
C18 C 0.7336(2) 0.96340(18) 0.16275(12) 0.0493(9) Uani 1 1 d . . .
H18A H 0.7398 0.9086 0.1629 0.074 Uiso 1 1 calc R . .
H18B H 0.6694 0.9767 0.1551 0.074 Uiso 1 1 calc R . .
H18C H 0.7645 0.9833 0.1965 0.074 Uiso 1 1 calc R . .
C19 C 0.5994(2) 1.04828(17) -0.06193(11) 0.0351(7) Uani 1 1 d . . .
C20A C 0.5057(16) 1.0127(12) -0.0945(9) 0.105(8) Uiso 0.267(10) 1 d P A 1
H20A H 0.4854 0.9741 -0.0740 0.157 Uiso 0.267(10) 1 calc PR A 1
H20B H 0.5149 0.9899 -0.1260 0.157 Uiso 0.267(10) 1 calc PR A 1
H20C H 0.4600 1.0522 -0.1035 0.157 Uiso 0.267(10) 1 calc PR A 1
C20 C 0.5584(4) 1.0137(3) -0.11249(19) 0.0501(16) Uiso 0.733(10) 1 d P A 2
H20D H 0.6003 1.0181 -0.1346 0.075 Uiso 0.733(10) 1 calc PR A 2
H20E H 0.5018 1.0396 -0.1286 0.075 Uiso 0.733(10) 1 calc PR A 2
H20F H 0.5460 0.9606 -0.1078 0.075 Uiso 0.733(10) 1 calc PR A 2
C21A C 0.5683(13) 1.1162(10) -0.0388(6) 0.068(5) Uiso 0.267(10) 1 d P A 1
H21A H 0.6190 1.1378 -0.0131 0.102 Uiso 0.267(10) 1 calc PR A 1
H21B H 0.5202 1.1020 -0.0225 0.102 Uiso 0.267(10) 1 calc PR A 1
H21C H 0.5451 1.1533 -0.0658 0.102 Uiso 0.267(10) 1 calc PR A 1
C21 C 0.5254(4) 1.0886(3) -0.04290(19) 0.0473(15) Uiso 0.733(10) 1 d P A 2
H21D H 0.5532 1.1211 -0.0139 0.071 Uiso 0.733(10) 1 calc PR A 2
H21E H 0.4869 1.0513 -0.0319 0.071 Uiso 0.733(10) 1 calc PR A 2
H21F H 0.4886 1.1190 -0.0707 0.071 Uiso 0.733(10) 1 calc PR A 2
C22A C 0.6731(9) 1.0899(9) -0.0801(6) 0.046(4) Uiso 0.267(10) 1 d P A 1
H22A H 0.7148 1.1137 -0.0506 0.069 Uiso 0.267(10) 1 calc PR A 1
H22B H 0.6455 1.1284 -0.1051 0.069 Uiso 0.267(10) 1 calc PR A 1
H22C H 0.7065 1.0542 -0.0961 0.069 Uiso 0.267(10) 1 calc PR A 1
C22 C 0.6660(4) 1.1128(4) -0.0654(3) 0.073(2) Uiso 0.733(10) 1 d P A 2
H22D H 0.7028 1.1248 -0.0310 0.109 Uiso 0.733(10) 1 calc PR A 2
H22E H 0.6317 1.1574 -0.0803 0.109 Uiso 0.733(10) 1 calc PR A 2
H22F H 0.7054 1.0970 -0.0871 0.109 Uiso 0.733(10) 1 calc PR A 2
C23 C 0.85628(18) 0.71295(15) 0.03860(10) 0.0263(6) Uani 1 1 d . . .
C24 C 0.92383(19) 0.76187(16) 0.06239(12) 0.0333(7) Uani 1 1 d . . .
H24A H 0.9150 0.7947 0.0885 0.040 Uiso 1 1 calc R . .
C25 C 1.0040(2) 0.76281(18) 0.04804(13) 0.0404(8) Uani 1 1 d . . .
H25A H 1.0509 0.7958 0.0650 0.048 Uiso 1 1 calc R . .
C26 C 1.0177(2) 0.71684(18) 0.00958(14) 0.0447(8) Uani 1 1 d . B .
C27 C 0.9480(2) 0.66911(18) -0.01353(13) 0.0463(9) Uani 1 1 d . . .
H27A H 0.9571 0.6373 -0.0401 0.056 Uiso 1 1 calc R . .
C28 C 0.8650(2) 0.66438(16) -0.00048(11) 0.0341(7) Uani 1 1 d . . .
C29 C 1.1069(3) 0.7189(2) -0.00701(18) 0.0651(12) Uani 1 1 d . . .
C33 C 0.7926(2) 0.60746(18) -0.02743(12) 0.0443(8) Uani 1 1 d . . .
C34 C 0.8234(3) 0.5626(2) -0.06897(16) 0.0721(12) Uani 1 1 d . . .
H34A H 0.8793 0.5356 -0.0533 0.108 Uiso 1 1 calc R . .
H34B H 0.8341 0.5971 -0.0952 0.108 Uiso 1 1 calc R . .
H34C H 0.7763 0.5265 -0.0849 0.108 Uiso 1 1 calc R . .
C35 C 0.7048(3) 0.6479(2) -0.05343(15) 0.0678(11) Uani 1 1 d . . .
H35A H 0.6836 0.6769 -0.0278 0.102 Uiso 1 1 calc R . .
H35B H 0.6588 0.6109 -0.0693 0.102 Uiso 1 1 calc R . .
H35C H 0.7158 0.6819 -0.0799 0.102 Uiso 1 1 calc R . .
C36 C 0.7767(2) 0.55125(19) 0.01236(14) 0.0525(9) Uani 1 1 d . . .
H36A H 0.7572 0.5781 0.0395 0.079 Uiso 1 1 calc R . .
H36B H 0.8329 0.5241 0.0273 0.079 Uiso 1 1 calc R . .
H36C H 0.7297 0.5155 -0.0042 0.079 Uiso 1 1 calc R . .
C37 C 0.58683(17) 0.73132(15) 0.11985(10) 0.0253(6) Uani 1 1 d . . .
C38 C 0.51702(18) 0.67876(15) 0.11199(11) 0.0279(6) Uani 1 1 d . . .
C39 C 0.46247(19) 0.68433(16) 0.14623(12) 0.0349(7) Uani 1 1 d . . .
H39A H 0.4142 0.6495 0.1427 0.042 Uiso 1 1 calc R . .
C40 C 0.4736(2) 0.73719(16) 0.18519(13) 0.0368(7) Uani 1 1 d . C .
C41 C 0.54377(19) 0.78868(16) 0.18993(12) 0.0331(7) Uani 1 1 d . . .
H41A H 0.5533 0.8260 0.2160 0.040 Uiso 1 1 calc R . .
C42 C 0.59916(18) 0.78553(15) 0.15697(11) 0.0286(7) Uani 1 1 d . . .
H42A H 0.6464 0.8212 0.1600 0.034 Uiso 1 1 calc R . .
C43 C 0.49867(19) 0.62011(16) 0.06902(11) 0.0345(7) Uani 1 1 d . . .
C44 C 0.5793(2) 0.56749(19) 0.07444(15) 0.0534(10) Uani 1 1 d . . .
H44A H 0.6331 0.5968 0.0733 0.080 Uiso 1 1 calc R . .
H44B H 0.5666 0.5311 0.0462 0.080 Uiso 1 1 calc R . .
H44C H 0.5901 0.5408 0.1073 0.080 Uiso 1 1 calc R . .
C45 C 0.4788(3) 0.6600(2) 0.01663(14) 0.0654(11) Uani 1 1 d . . .
H45A H 0.5302 0.6920 0.0150 0.098 Uiso 1 1 calc R . .
H45B H 0.4245 0.6911 0.0124 0.098 Uiso 1 1 calc R . .
H45C H 0.4691 0.6225 -0.0108 0.098 Uiso 1 1 calc R . .
C46 C 0.4176(2) 0.5706(2) 0.07020(16) 0.0648(11) Uani 1 1 d . . .
H46A H 0.4291 0.5442 0.1031 0.097 Uiso 1 1 calc R . .
H46B H 0.4081 0.5339 0.0422 0.097 Uiso 1 1 calc R . .
H46C H 0.3635 0.6020 0.0660 0.097 Uiso 1 1 calc R . .
C47 C 0.4089(3) 0.74090(19) 0.22114(16) 0.0572(10) Uani 1 1 d . . .
C51 C 0.98928(17) 0.66409(15) 0.23465(10) 0.0254(6) Uani 1 1 d . . .
C52 C 1.03797(19) 0.66138(16) 0.19790(11) 0.0329(7) Uani 1 1 d . . .
C53 C 1.0730(2) 0.5976(2) 0.18190(12) 0.0440(8) Uani 1 1 d . . .
C54 C 1.0588(2) 0.53030(19) 0.20295(14) 0.0495(9) Uani 1 1 d . . .
C55 C 1.0100(2) 0.52837(17) 0.23939(13) 0.0446(8) Uani 1 1 d . . .
C56 C 0.9764(2) 0.59465(16) 0.25418(11) 0.0335(7) Uani 1 1 d . . .
C57 C 1.01873(18) 0.81248(15) 0.26168(10) 0.0255(6) Uani 1 1 d . . .
C58 C 1.11234(19) 0.80562(16) 0.27830(11) 0.0299(7) Uani 1 1 d . . .
C59 C 1.17015(19) 0.86437(19) 0.29596(12) 0.0394(8) Uani 1 1 d . . .
C60 C 1.1368(2) 0.93556(18) 0.29836(13) 0.0440(8) Uani 1 1 d . . .
C61 C 1.0451(2) 0.94635(16) 0.28238(12) 0.0393(8) Uani 1 1 d . . .
C62 C 0.98962(18) 0.88589(16) 0.26561(10) 0.0291(6) Uani 1 1 d . . .
C63 C 0.89917(17) 0.74268(14) 0.29573(10) 0.0239(6) Uani 1 1 d . . .
C64 C 0.81449(18) 0.76873(15) 0.29746(10) 0.0265(6) Uani 1 1 d . . .
C65 C 0.78393(19) 0.77377(16) 0.34101(11) 0.0318(7) Uani 1 1 d . . .
C66 C 0.8403(2) 0.75239(16) 0.38732(11) 0.0337(7) Uani 1 1 d . . .
C67 C 0.9254(2) 0.72689(16) 0.38857(11) 0.0319(7) Uani 1 1 d . . .
C68 C 0.95254(18) 0.72251(15) 0.34379(11) 0.0284(6) Uani 1 1 d . . .
C30 C 1.1188(4) 0.7971(3) -0.0277(2) 0.0516(16) Uiso 0.685(7) 1 d P B 3
H30A H 1.1560 0.8278 -0.0002 0.077 Uiso 0.685(7) 1 calc PR B 3
H30B H 1.0595 0.8207 -0.0403 0.077 Uiso 0.685(7) 1 calc PR B 3
H30C H 1.1486 0.7929 -0.0559 0.077 Uiso 0.685(7) 1 calc PR B 3
C31 C 1.1098(5) 0.6605(4) -0.0498(3) 0.083(2) Uiso 0.685(7) 1 d P B 3
H31A H 1.1339 0.6128 -0.0339 0.125 Uiso 0.685(7) 1 calc PR B 3
H31B H 1.1488 0.6794 -0.0709 0.125 Uiso 0.685(7) 1 calc PR B 3
H31C H 1.0486 0.6527 -0.0714 0.125 Uiso 0.685(7) 1 calc PR B 3
C32 C 1.1872(4) 0.7087(4) 0.0421(2) 0.072(2) Uiso 0.685(7) 1 d P B 3
H32A H 1.1679 0.6763 0.0668 0.108 Uiso 0.685(7) 1 calc PR B 3
H32B H 1.2052 0.7578 0.0577 0.108 Uiso 0.685(7) 1 calc PR B 3
H32C H 1.2387 0.6856 0.0323 0.108 Uiso 0.685(7) 1 calc PR B 3
C30A C 1.0653(14) 0.7493(12) -0.0710(8) 0.131(8) Uiso 0.315(7) 1 d P B 4
H30D H 1.0023 0.7332 -0.0837 0.197 Uiso 0.315(7) 1 calc PR B 4
H30E H 1.1019 0.7275 -0.0924 0.197 Uiso 0.315(7) 1 calc PR B 4
H30F H 1.0685 0.8042 -0.0723 0.197 Uiso 0.315(7) 1 calc PR B 4
C31A C 1.1406(8) 0.6471(6) -0.0170(5) 0.049(3) Uiso 0.315(7) 1 d P B 4
H31D H 1.1646 0.6207 0.0155 0.073 Uiso 0.315(7) 1 calc PR B 4
H31E H 1.1888 0.6539 -0.0347 0.073 Uiso 0.315(7) 1 calc PR B 4
H31F H 1.0915 0.6177 -0.0387 0.073 Uiso 0.315(7) 1 calc PR B 4
C32A C 1.1578(14) 0.7789(12) 0.0056(9) 0.121(7) Uiso 0.315(7) 1 d P B 4
H32D H 1.1926 0.7748 0.0414 0.182 Uiso 0.315(7) 1 calc PR B 4
H32E H 1.1193 0.8236 0.0015 0.182 Uiso 0.315(7) 1 calc PR B 4
H32F H 1.1993 0.7830 -0.0167 0.182 Uiso 0.315(7) 1 calc PR B 4
C48 C 0.3505(5) 0.6763(4) 0.2194(3) 0.071(2) Uiso 0.700(8) 1 d P C 5
H48A H 0.3875 0.6314 0.2301 0.107 Uiso 0.700(8) 1 calc PR C 5
H48B H 0.3134 0.6695 0.1843 0.107 Uiso 0.700(8) 1 calc PR C 5
H48C H 0.3112 0.6844 0.2426 0.107 Uiso 0.700(8) 1 calc PR C 5
C49 C 0.3480(3) 0.8146(3) 0.2054(2) 0.0499(16) Uiso 0.700(8) 1 d P C 5
H49A H 0.3858 0.8594 0.2147 0.075 Uiso 0.700(8) 1 calc PR C 5
H49B H 0.3000 0.8151 0.2236 0.075 Uiso 0.700(8) 1 calc PR C 5
H49C H 0.3210 0.8144 0.1683 0.075 Uiso 0.700(8) 1 calc PR C 5
C50 C 0.4589(4) 0.7562(4) 0.2761(3) 0.079(2) Uiso 0.700(8) 1 d P C 5
H50A H 0.4997 0.7142 0.2891 0.118 Uiso 0.700(8) 1 calc PR C 5
H50B H 0.4155 0.7618 0.2971 0.118 Uiso 0.700(8) 1 calc PR C 5
H50C H 0.4942 0.8025 0.2777 0.118 Uiso 0.700(8) 1 calc PR C 5
C48A C 0.3208(8) 0.6883(6) 0.1987(5) 0.034(3) Uiso 0.300(8) 1 d P C 6
H48D H 0.3381 0.6353 0.2040 0.050 Uiso 0.300(8) 1 calc PR C 6
H48E H 0.2973 0.6980 0.1619 0.050 Uiso 0.300(8) 1 calc PR C 6
H48F H 0.2741 0.6999 0.2167 0.050 Uiso 0.300(8) 1 calc PR C 6
C49A C 0.4107(16) 0.8124(13) 0.2471(9) 0.131(8) Uiso 0.300(8) 1 d P C 6
H49D H 0.4620 0.8136 0.2774 0.196 Uiso 0.300(8) 1 calc PR C 6
H49E H 0.3544 0.8190 0.2577 0.196 Uiso 0.300(8) 1 calc PR C 6
H49F H 0.4169 0.8531 0.2237 0.196 Uiso 0.300(8) 1 calc PR C 6
C50A C 0.4655(11) 0.6949(11) 0.2720(6) 0.088(6) Uiso 0.300(8) 1 d P C 6
H50D H 0.4910 0.6491 0.2611 0.132 Uiso 0.300(8) 1 calc PR C 6
H50E H 0.4249 0.6816 0.2935 0.132 Uiso 0.300(8) 1 calc PR C 6
H50F H 0.5145 0.7266 0.2916 0.132 Uiso 0.300(8) 1 calc PR C 6
P1 P 0.74794(4) 0.75183(4) 0.09919(3) 0.02030(17) Uani 1 1 d . . .
F1 F 0.92582(12) 0.58636(9) 0.28855(6) 0.0406(4) Uani 1 1 d . . .
F2 F 0.99146(16) 0.46226(10) 0.25899(8) 0.0654(6) Uani 1 1 d . . .
F3 F 1.09033(17) 0.46595(12) 0.18736(9) 0.0787(7) Uani 1 1 d . . .
F4 F 1.11976(14) 0.59997(12) 0.14569(8) 0.0639(6) Uani 1 1 d . . .
F5 F 1.05322(11) 0.72673(10) 0.17481(6) 0.0399(4) Uani 1 1 d . . .
F6 F 1.15269(10) 0.73791(10) 0.27897(7) 0.0419(4) Uani 1 1 d . . .
F7 F 1.26012(11) 0.85193(11) 0.31161(8) 0.0580(5) Uani 1 1 d . . .
F8 F 1.19226(13) 0.99334(11) 0.31510(9) 0.0672(6) Uani 1 1 d . . .
F9 F 1.01018(13) 1.01524(9) 0.28483(8) 0.0598(6) Uani 1 1 d . . .
F10 F 0.89938(10) 0.90066(8) 0.25324(6) 0.0372(4) Uani 1 1 d . . .
F11 F 0.75594(10) 0.79413(9) 0.25400(6) 0.0374(4) Uani 1 1 d . . .
F12 F 0.70058(11) 0.79973(11) 0.33934(7) 0.0498(5) Uani 1 1 d . . .
F13 F 0.81099(12) 0.75532(11) 0.43060(7) 0.0507(5) Uani 1 1 d . . .
F14 F 0.98075(12) 0.70495(11) 0.43361(6) 0.0488(5) Uani 1 1 d . . .
F15 F 1.03795(10) 0.69802(9) 0.34796(6) 0.0363(4) Uani 1 1 d . . .
O1 O 0.76079(11) 0.83800(9) 0.09649(6) 0.0228(4) Uani 1 1 d . . .
O2 O 0.64672(11) 0.72925(10) 0.08629(7) 0.0265(4) Uani 1 1 d . . .
O3 O 0.77292(11) 0.71126(9) 0.05346(7) 0.0244(4) Uani 1 1 d . . .
B1 B 0.9432(2) 0.74416(16) 0.24567(12) 0.0240(7) Uani 1 1 d . . .

loop_
_atom_site_aniso_label
_atom_site_aniso_U_11
_atom_site_aniso_U_22
_atom_site_aniso_U_33
_atom_site_aniso_U_23
_atom_site_aniso_U_13
_atom_site_aniso_U_12
C1 0.0242(14) 0.0185(13) 0.0271(15) -0.0008(11) 0.0101(12) 0.0029(11)
C2 0.0260(14) 0.0203(14) 0.0252(15) 0.0027(11) 0.0087(12) 0.0016(11)
C3 0.0356(16) 0.0225(15) 0.0260(16) 0.0019(12) -0.0033(13) -0.0057(12)
C4 0.0474(19) 0.0278(17) 0.0402(19) -0.0005(14) -0.0065(15) 0.0014(14)
C5 0.069(2) 0.0222(17) 0.058(2) -0.0021(16) -0.013(2) 0.0036(17)
C6 0.080(3) 0.035(2) 0.057(3) 0.0218(19) -0.012(2) -0.020(2)
C7 0.067(2) 0.040(2) 0.043(2) 0.0154(17) -0.0010(18) -0.0228(18)
C8 0.0504(19) 0.0351(18) 0.0269(17) 0.0099(14) -0.0024(14) -0.0148(15)
C9 0.0265(14) 0.0200(14) 0.0226(15) 0.0047(11) 0.0057(11) 0.0018(11)
C10 0.0407(17) 0.0228(15) 0.0280(16) 0.0022(12) 0.0022(13) -0.0046(12)
C11 0.0498(19) 0.0211(15) 0.0346(18) 0.0031(13) 0.0050(15) -0.0024(13)
C12 0.0267(15) 0.0278(16) 0.0303(16) 0.0049(13) 0.0090(12) 0.0000(12)
C13 0.0344(17) 0.0364(17) 0.0260(16) -0.0007(13) 0.0019(13) -0.0013(13)
C14 0.0342(16) 0.0199(14) 0.0299(16) -0.0018(12) 0.0013(13) -0.0032(12)
C15 0.071(2) 0.0214(16) 0.0328(18) 0.0002(14) -0.0111(16) -0.0005(15)
C16 0.062(2) 0.058(2) 0.042(2) 0.0073(17) -0.0092(18) -0.0342(19)
C17 0.146(4) 0.027(2) 0.051(2) -0.0095(17) -0.022(3) -0.006(2)
C18 0.067(2) 0.047(2) 0.0272(18) -0.0061(15) 0.0009(16) 0.0221(17)
C19 0.0404(17) 0.0356(17) 0.0291(17) 0.0085(13) 0.0084(14) 0.0024(14)
C23 0.0261(15) 0.0276(15) 0.0274(16) 0.0024(12) 0.0109(12) 0.0017(12)
C24 0.0329(16) 0.0345(17) 0.0359(18) -0.0060(14) 0.0150(13) -0.0031(13)
C25 0.0292(16) 0.0444(19) 0.052(2) -0.0036(16) 0.0190(15) -0.0087(14)
C26 0.046(2) 0.0370(19) 0.060(2) 0.0012(17) 0.0318(18) 0.0004(16)
C27 0.061(2) 0.0373(19) 0.052(2) -0.0079(16) 0.0346(18) 0.0007(17)
C28 0.0403(18) 0.0332(17) 0.0332(17) -0.0029(14) 0.0172(14) -0.0008(13)
C29 0.070(3) 0.044(2) 0.104(3) -0.001(2) 0.065(3) -0.0057(19)
C33 0.055(2) 0.046(2) 0.0359(19) -0.0211(16) 0.0190(16) -0.0096(16)
C34 0.094(3) 0.069(3) 0.062(3) -0.032(2) 0.034(2) -0.016(2)
C35 0.064(3) 0.077(3) 0.053(2) -0.025(2) -0.005(2) -0.006(2)
C36 0.062(2) 0.0395(19) 0.060(2) -0.0165(17) 0.0234(19) -0.0158(17)
C37 0.0232(14) 0.0248(15) 0.0288(16) 0.0070(12) 0.0082(12) 0.0013(11)
C38 0.0248(15) 0.0218(14) 0.0378(17) 0.0037(13) 0.0090(13) 0.0000(11)
C39 0.0324(16) 0.0251(16) 0.051(2) 0.0000(14) 0.0187(15) -0.0048(13)
C40 0.0414(18) 0.0294(16) 0.048(2) 0.0066(15) 0.0276(15) 0.0015(14)
C41 0.0362(17) 0.0273(16) 0.0395(18) -0.0021(13) 0.0162(14) 0.0001(13)
C42 0.0258(15) 0.0238(15) 0.0372(17) 0.0019(13) 0.0097(13) -0.0032(12)
C43 0.0301(16) 0.0336(17) 0.0385(18) -0.0039(14) 0.0063(13) -0.0086(13)
C44 0.046(2) 0.042(2) 0.066(2) -0.0219(18) 0.0036(18) -0.0010(16)
C45 0.082(3) 0.058(2) 0.044(2) -0.0005(19) -0.005(2) -0.014(2)
C46 0.049(2) 0.065(3) 0.083(3) -0.032(2) 0.023(2) -0.0304(19)
C47 0.071(3) 0.043(2) 0.076(3) -0.0146(19) 0.052(2) -0.0168(18)
C51 0.0212(14) 0.0278(15) 0.0255(15) 0.0006(12) 0.0025(12) 0.0046(11)
C52 0.0316(16) 0.0347(17) 0.0306(17) 0.0015(13) 0.0044(13) 0.0052(13)
C53 0.0407(19) 0.056(2) 0.0383(19) -0.0084(17) 0.0161(15) 0.0177(16)
C54 0.060(2) 0.037(2) 0.049(2) -0.0075(17) 0.0101(18) 0.0237(17)
C55 0.064(2) 0.0263(17) 0.040(2) 0.0042(15) 0.0059(17) 0.0135(15)
C56 0.0427(18) 0.0305(17) 0.0268(16) 0.0000(13) 0.0075(14) 0.0066(13)
C57 0.0285(15) 0.0262(15) 0.0221(15) -0.0011(12) 0.0066(12) -0.0005(12)
C58 0.0294(16) 0.0330(16) 0.0280(16) -0.0039(13) 0.0086(12) -0.0010(13)
C59 0.0242(16) 0.053(2) 0.0389(19) -0.0052(16) 0.0046(13) -0.0067(14)
C60 0.043(2) 0.040(2) 0.047(2) -0.0049(16) 0.0069(16) -0.0193(16)
C61 0.0457(19) 0.0259(17) 0.0416(19) -0.0009(14) 0.0019(15) -0.0003(14)
C62 0.0277(16) 0.0297(16) 0.0269(16) 0.0003(12) 0.0012(12) 0.0000(12)
C63 0.0276(15) 0.0179(14) 0.0257(15) -0.0003(11) 0.0057(12) -0.0011(11)
C64 0.0252(15) 0.0253(15) 0.0266(16) -0.0044(12) 0.0017(12) -0.0001(11)
C65 0.0261(15) 0.0355(16) 0.0363(18) -0.0057(14) 0.0126(13) -0.0004(13)
C66 0.0397(18) 0.0366(17) 0.0300(17) -0.0056(14) 0.0182(14) -0.0060(14)
C67 0.0394(17) 0.0321(16) 0.0244(16) 0.0018(13) 0.0083(13) 0.0019(13)
C68 0.0294(16) 0.0248(15) 0.0320(17) 0.0006(12) 0.0093(13) 0.0039(12)
P1 0.0217(4) 0.0175(3) 0.0217(4) 0.0001(3) 0.0055(3) -0.0018(3)
F1 0.0581(11) 0.0272(9) 0.0385(10) 0.0063(8) 0.0158(9) 0.0023(8)
F2 0.1078(17) 0.0254(10) 0.0638(14) 0.0086(9) 0.0230(12) 0.0195(10)
F3 0.1072(18) 0.0493(13) 0.0868(17) -0.0121(12) 0.0375(14) 0.0413(12)
F4 0.0708(14) 0.0690(14) 0.0657(14) -0.0129(11) 0.0429(12) 0.0155(11)
F5 0.0417(10) 0.0438(10) 0.0380(10) 0.0016(8) 0.0172(8) -0.0003(8)
F6 0.0296(9) 0.0452(11) 0.0490(11) -0.0090(8) 0.0062(8) 0.0069(8)
F7 0.0258(10) 0.0737(14) 0.0714(14) -0.0170(11) 0.0061(9) -0.0096(9)
F8 0.0524(12) 0.0481(12) 0.0900(16) -0.0107(11) -0.0027(11) -0.0253(10)
F9 0.0614(12) 0.0250(10) 0.0790(15) -0.0096(9) -0.0089(11) -0.0010(9)
F10 0.0311(9) 0.0277(9) 0.0471(10) -0.0071(8) -0.0010(8) 0.0061(7)
F11 0.0293(9) 0.0493(11) 0.0314(9) -0.0023(8) 0.0032(7) 0.0105(8)
F12 0.0305(10) 0.0733(14) 0.0500(12) -0.0097(10) 0.0183(8) 0.0072(9)
F13 0.0531(12) 0.0716(14) 0.0344(11) -0.0084(9) 0.0241(9) -0.0031(10)
F14 0.0556(11) 0.0660(13) 0.0239(10) 0.0055(9) 0.0084(8) 0.0145(10)
F15 0.0307(9) 0.0476(11) 0.0298(9) 0.0029(8) 0.0059(7) 0.0148(8)
O1 0.0272(10) 0.0178(9) 0.0218(10) 0.0012(8) 0.0031(8) -0.0007(7)
O2 0.0228(10) 0.0302(10) 0.0268(11) -0.0013(8) 0.0071(8) -0.0045(8)
O3 0.0255(10) 0.0237(10) 0.0257(10) -0.0041(8) 0.0092(8) -0.0010(8)
B1 0.0254(16) 0.0206(16) 0.0249(17) 0.0023(13) 0.0042(13) 0.0009(13)

loop_
_atom_type_symbol
_atom_type_description
_atom_type_scat_dispersion_real
_atom_type_scat_dispersion_imag
_atom_type_scat_source
C C 0.0033 0.0016 'International Tables Vol C Tables 4.2.6.8 and 6.1.1.4'
H H 0.0000 0.0000 'International Tables Vol C Tables 4.2.6.8 and 6.1.1.4'
O O 0.0106 0.0060 'International Tables Vol C Tables 4.2.6.8 and 6.1.1.4'
B B 0.0013 0.0007 'International Tables Vol C Tables 4.2.6.8 and 6.1.1.4'
F F 0.0171 0.0103 'International Tables Vol C Tables 4.2.6.8 and 6.1.1.4'
P P 0.1023 0.0942 'International Tables Vol C Tables 4.2.6.8 and 6.1.1.4'

loop_
_geom_angle_atom_site_label_1
_geom_angle_atom_site_label_2
_geom_angle_atom_site_label_3
_geom_angle
C2 C1 B1 128.8(2)
C1 C2 C3 126.7(2)
C1 C2 P1 121.7(2)
C3 C2 P1 111.62(18)
C4 C3 C8 119.3(3)
C4 C3 C2 120.6(3)
C8 C3 C2 120.1(3)
C3 C4 C5 119.6(3)
C6 C5 C4 119.5(4)
C7 C6 C5 121.0(3)
C6 C7 C8 120.5(4)
C7 C8 C3 120.1(3)
C14 C9 C10 122.8(2)
C14 C9 O1 120.1(2)
C10 C9 O1 117.1(2)
C11 C10 C9 114.7(2)
C11 C10 C15 121.4(2)
C9 C10 C15 123.8(2)
C12 C11 C10 124.6(3)
C13 C12 C11 117.3(2)
C13 C12 C19 122.6(3)
C11 C12 C19 120.0(2)
C12 C13 C14 120.8(3)
C9 C14 C13 119.8(3)
C17 C15 C10 111.3(3)
C17 C15 C18 105.6(3)
C10 C15 C18 110.9(3)
C17 C15 C16 109.0(3)
C10 C15 C16 109.0(3)
C18 C15 C16 111.0(3)
C20 C19 C21A 127.9(7)
C20 C19 C22A 94.8(7)
C21A C19 C22A 94.5(9)
C20 C19 C21 108.9(3)
C21A C19 C21 30.8(7)
C22A C19 C21 123.1(7)
C20 C19 C12 112.9(3)
C21A C19 C12 112.4(7)
C22A C19 C12 108.3(6)
C21 C19 C12 108.4(3)
C20 C19 C22 112.6(4)
C21A C19 C22 73.0(8)
C22A C19 C22 22.3(6)
C21 C19 C22 102.9(4)
C12 C19 C22 110.5(3)
C20 C19 C20A 39.0(8)
C21A C19 C20A 102.3(11)
C22A C19 C20A 130.0(10)
C21 C19 C20A 74.7(9)
C12 C19 C20A 107.9(8)
C22 C19 C20A 139.9(9)
C24 C23 C28 122.7(3)
C24 C23 O3 120.0(2)
C28 C23 O3 117.3(2)
C25 C24 C23 119.6(3)
C24 C25 C26 121.2(3)
C25 C26 C27 117.3(3)
C25 C26 C29 121.1(3)
C27 C26 C29 121.5(3)
C26 C27 C28 124.6(3)
C23 C28 C27 114.5(3)
C23 C28 C33 124.8(2)
C27 C28 C33 120.7(3)
C32A C29 C31A 123.9(11)
C32A C29 C30 40.2(10)
C31A C29 C30 131.7(6)
C32A C29 C26 117.0(9)
C31A C29 C26 114.9(5)
C30 C29 C26 108.8(3)
C32A C29 C31 127.4(10)
C31A C29 C31 35.5(5)
C30 C29 C31 108.1(4)
C26 C29 C31 112.9(4)
C32A C29 C32 65.8(10)
C31A C29 C32 79.2(6)
C30 C29 C32 105.8(4)
C26 C29 C32 108.4(4)
C31 C29 C32 112.5(5)
C32A C29 C30A 92.7(12)
C31A C29 C30A 98.6(9)
C30 C29 C30A 53.9(7)
C26 C29 C30A 99.3(7)
C31 C29 C30A 63.6(8)
C32 C29 C30A 150.5(8)
C36 C33 C35 110.7(3)
C36 C33 C34 107.4(3)
C35 C33 C34 107.8(3)
C36 C33 C28 108.8(3)
C35 C33 C28 110.4(3)
C34 C33 C28 111.6(3)
C42 C37 C38 123.0(3)
C42 C37 O2 118.9(2)
C38 C37 O2 118.1(2)
C39 C38 C37 114.4(3)
C39 C38 C43 121.4(2)
C37 C38 C43 124.1(2)
C40 C39 C38 124.6(3)
C39 C40 C41 117.5(3)
C39 C40 C47 121.6(3)
C41 C40 C47 120.8(3)
C42 C41 C40 120.0(3)
C37 C42 C41 120.4(3)
C44 C43 C46 106.5(3)
C44 C43 C38 110.8(2)
C46 C43 C38 111.9(3)
C44 C43 C45 109.9(3)
C46 C43 C45 108.1(3)
C38 C43 C45 109.5(3)
C49A C47 C48 130.6(10)
C49A C47 C50 55.0(9)
C48 C47 C50 109.4(5)
C49A C47 C40 113.6(9)
C48 C47 C40 115.5(4)
C50 C47 C40 111.9(4)
C49A C47 C49 49.3(9)
C48 C47 C49 109.2(4)
C50 C47 C49 103.2(4)
C40 C47 C49 106.8(3)
C49A C47 C48A 126.8(10)
C48 C47 C48A 23.9(4)
C50 C47 C48A 129.6(5)
C40 C47 C48A 110.0(5)
C49 C47 C48A 90.1(5)
C49A C47 C50A 95.4(11)
C48 C47 C50A 79.8(7)
C50 C47 C50A 40.7(6)
C40 C47 C50A 102.3(6)
C49 C47 C50A 141.1(7)
C48A C47 C50A 103.7(8)
C56 C51 C52 113.4(3)
C56 C51 B1 126.8(2)
C52 C51 B1 119.4(2)
F5 C52 C53 116.0(3)
F5 C52 C51 118.7(2)
C53 C52 C51 125.3(3)
F4 C53 C54 119.7(3)
F4 C53 C52 121.5(3)
C54 C53 C52 118.8(3)
F3 C54 C53 120.7(3)
F3 C54 C55 120.0(3)
C53 C54 C55 119.3(3)
F2 C55 C54 120.4(3)
F2 C55 C56 120.1(3)
C54 C55 C56 119.4(3)
F1 C56 C51 121.3(2)
F1 C56 C55 114.9(3)
C51 C56 C55 123.8(3)
C58 C57 C62 112.3(2)
C58 C57 B1 127.7(2)
C62 C57 B1 119.6(2)
F6 C58 C59 115.0(2)
F6 C58 C57 120.7(2)
C59 C58 C57 124.3(3)
F7 C59 C60 119.8(3)
F7 C59 C58 119.9(3)
C60 C59 C58 120.3(3)
F8 C60 C61 120.6(3)
F8 C60 C59 121.0(3)
C61 C60 C59 118.4(3)
F9 C61 C60 119.9(3)
F9 C61 C62 120.7(3)
C60 C61 C62 119.4(3)
F10 C62 C61 115.6(2)
F10 C62 C57 119.1(2)
C61 C62 C57 125.3(3)
C64 C63 C68 112.9(2)
C64 C63 B1 126.7(2)
C68 C63 B1 119.9(2)
F11 C64 C65 115.0(2)
F11 C64 C63 120.1(2)
C65 C64 C63 124.9(3)
F12 C65 C64 121.2(3)
F12 C65 C66 119.8(3)
C64 C65 C66 119.1(3)
F13 C66 C67 120.7(3)
F13 C66 C65 120.1(3)
C67 C66 C65 119.2(3)
F14 C67 C66 119.7(3)
F14 C67 C68 120.9(3)
C66 C67 C68 119.4(3)
F15 C68 C67 116.3(2)
F15 C68 C63 119.2(2)
C67 C68 C63 124.5(3)
O1 P1 O2 112.14(10)
O1 P1 O3 111.33(10)
O2 P1 O3 97.55(10)
O1 P1 C2 108.14(11)
O2 P1 C2 114.24(11)
O3 P1 C2 113.26(11)
C9 O1 P1 129.75(15)
C37 O2 P1 127.50(16)
C23 O3 P1 128.68(16)
C1 B1 C63 113.9(2)
C1 B1 C51 105.4(2)
C63 B1 C51 114.4(2)
C1 B1 C57 109.5(2)
C63 B1 C57 101.5(2)
C51 B1 C57 112.3(2)

loop_
_geom_bond_atom_site_label_1
_geom_bond_atom_site_label_2
_geom_bond_distance
C1 C2 1.346(4)
C1 B1 1.643(4)
C2 C3 1.502(4)
C2 P1 1.760(3)
C3 C4 1.389(4)
C3 C8 1.393(4)
C4 C5 1.394(4)
C5 C6 1.383(6)
C6 C7 1.348(6)
C7 C8 1.379(4)
C9 C14 1.370(4)
C9 C10 1.397(4)
C9 O1 1.441(3)
C10 C11 1.397(4)
C10 C15 1.536(4)
C11 C12 1.391(4)
C12 C13 1.377(4)
C12 C19 1.535(4)
C13 C14 1.387(4)
C15 C17 1.532(4)
C15 C18 1.536(5)
C15 C16 1.537(5)
C19 C20 1.482(5)
C19 C21A 1.491(16)
C19 C22A 1.528(14)
C19 C21 1.533(6)
C19 C22 1.553(7)
C19 C20A 1.61(2)
C23 C24 1.380(4)
C23 C28 1.394(4)
C23 O3 1.429(3)
C24 C25 1.375(4)
C25 C26 1.376(4)
C26 C27 1.383(5)
C26 C29 1.538(4)
C27 C28 1.403(4)
C28 C33 1.542(4)
C29 C32A 1.32(2)
C29 C31A 1.428(11)
C29 C30 1.528(6)
C29 C31 1.560(8)
C29 C32 1.572(7)
C29 C30A 1.77(2)
C33 C36 1.529(5)
C33 C35 1.529(5)
C33 C34 1.541(5)
C37 C42 1.368(4)
C37 C38 1.395(4)
C37 O2 1.439(3)
C38 C39 1.393(4)
C38 C43 1.531(4)
C39 C40 1.388(4)
C40 C41 1.393(4)
C40 C47 1.549(4)
C41 C42 1.372(4)
C43 C44 1.526(4)
C43 C46 1.528(4)
C43 C45 1.540(5)
C47 C49A 1.45(2)
C47 C48 1.449(7)
C47 C50 1.509(8)
C47 C49 1.604(6)
C47 C48A 1.627(11)
C47 C50A 1.643(16)
C51 C56 1.377(4)
C51 C52 1.380(4)
C51 B1 1.650(4)
C52 F5 1.367(3)
C52 C53 1.370(4)
C53 F4 1.346(4)
C53 C54 1.367(5)
C54 F3 1.350(4)
C54 C55 1.373(5)
C55 F2 1.349(4)
C55 C56 1.386(4)
C56 F1 1.354(3)
C57 C58 1.394(4)
C57 C62 1.394(4)
C57 B1 1.659(4)
C58 F6 1.353(3)
C58 C59 1.375(4)
C59 F7 1.352(3)
C59 C60 1.374(5)
C60 F8 1.338(3)
C60 C61 1.373(4)
C61 F9 1.346(3)
C61 C62 1.375(4)
C62 F10 1.361(3)
C63 C64 1.387(4)
C63 C68 1.393(4)
C63 B1 1.650(4)
C64 F11 1.360(3)
C64 C65 1.369(4)
C65 F12 1.346(3)
C65 C66 1.380(4)
C66 F13 1.350(3)
C66 C67 1.371(4)
C67 F14 1.351(3)
C67 C68 1.371(4)
C68 F15 1.354(3)
P1 O1 1.5514(18)
P1 O2 1.5516(18)
P1 O3 1.5551(18)

loop_
_platon_squeeze_void_nr
_platon_squeeze_void_average_x
_platon_squeeze_void_average_y
_platon_squeeze_void_average_z
_platon_squeeze_void_volume
_platon_squeeze_void_count_electrons
0.000 0.000 0.000 491.8 59.0 2
0.508 0.082 16.4 0.1 3 -0.041
0.383 22.3 1.7 4 0.041 0.098
21.9 1.7 5 0.017 0.492 0.918
0.1 6 0.500 0.500 0.500 491.8
7 0.186 0.082 0.564 12.5 1.0
0.320 0.582 0.932 13.1 1.1 9
0.598 0.881 21.3 1.6 10 0.483
0.582 16.4 0.1 11 0.541 0.402
21.9 1.6 12 0.517 0.008 0.418
0.1 13 0.686 0.418 0.065 12.5
14 0.814 0.918 0.435 12.1 1.0
